data_7003747
loop_
_publ_author_name
'Tsuchiya, Kazuhiro'
'Ideta, Keiko'
'Mogi, Koichi'
'Sunada, Yusuke'
'Nagashima, Hideo'

_publ_section_title
;
 Experimental and theoretical aspects of the haptotropic rearrangement
 of diiron and diruthenium carbonyl complexes bound to
 4,6,8-trimethylazulene
;
_journal_issue 20
_journal_name_full 'Dalton Transactions'
_journal_page_first 2708
_journal_page_last 2716
_journal_paper_doi 10.1039/b719331a
_journal_year 2008
_chemical_formula_moiety 'C18 H14 Fe2 O5 '
_chemical_formula_sum 'C18 H14 Fe2 O5'
_chemical_formula_weight 422.00
_space_group_IT_number 14
_symmetry_cell_setting monoclinic
_symmetry_Int_Tables_number 14
_symmetry_space_group_name_Hall '-P 2yn'
_symmetry_space_group_name_H-M 'P 1 21/n 1'
_cell_angle_alpha 90.0000(7)
_cell_angle_beta 106.3366(8)
_cell_angle_gamma 90.0000(7)
_cell_formula_units_Z 4
_cell_length_a 11.1421(19)
_cell_length_b 13.0886(18)
_cell_length_c 11.895(2)
_cell_measurement_reflns_used 5036
_cell_measurement_temperature 123.1
_cell_measurement_theta_max 27.5
_cell_measurement_theta_min 3.1
_cell_volume 1664.7(5)
_computing_cell_refinement CrystalClear
_computing_data_collection CrystalClear
_computing_data_reduction CrystalStructure
_computing_publication_material 'CrystalStructure 3.8'
_computing_structure_refinement CRYSTALS
_computing_structure_solution SIR92
_diffrn_detector_area_resol_mean 7.31
_diffrn_measured_fraction_theta_full 0.976
_diffrn_measured_fraction_theta_max 0.977
_diffrn_measurement_device_type 'Rigaku Saturn'
_diffrn_measurement_method \w
_diffrn_radiation_type 'Mo K\a'
_diffrn_radiation_wavelength 0.71070
_diffrn_reflns_av_R_equivalents 0.030
_diffrn_reflns_limit_h_max 14
_diffrn_reflns_limit_h_min -14
_diffrn_reflns_limit_k_max 12
_diffrn_reflns_limit_k_min -16
_diffrn_reflns_limit_l_max 13
_diffrn_reflns_limit_l_min -15
_diffrn_reflns_number 13036
_diffrn_reflns_theta_full 27.50
_diffrn_reflns_theta_max 27.48
_exptl_absorpt_coefficient_mu 1.766
_exptl_absorpt_correction_T_max 0.853
_exptl_absorpt_correction_T_min 0.786
_exptl_absorpt_correction_type multi-scan
_exptl_absorpt_process_details 'Jacobson, R. (1998) Private communication'
_exptl_crystal_colour brown
_exptl_crystal_density_diffrn 1.684
_exptl_crystal_density_method 'not measured'
_exptl_crystal_description block
_exptl_crystal_F_000 856.00
_exptl_crystal_size_max 0.13
_exptl_crystal_size_mid 0.13
_exptl_crystal_size_min 0.09
_refine_diff_density_max 0.65
_refine_diff_density_min -0.28
_refine_ls_extinction_method none
_refine_ls_goodness_of_fit_ref 1.000
_refine_ls_hydrogen_treatment refall
_refine_ls_number_parameters 240
_refine_ls_number_reflns 3720
_refine_ls_R_factor_gt 0.0270
_refine_ls_shift/su_max 0.0000
_refine_ls_structure_factor_coef Fsqd
_refine_ls_weighting_details 'w = 1/[0.0003Fo^2^ + 1.0800\s(Fo^2^)]/(4Fo^2^)'
_refine_ls_weighting_scheme calc
_refine_ls_wR_factor_ref 0.0740
_reflns_number_gt 3118
_reflns_number_total 3727
_reflns_threshold_expression F^2^>2.0\s(F^2^)
_cod_data_source_file b719331a.txt
_cod_data_source_block '__tuchi72'
_cod_original_formula_sum 'C18 H14 Fe2 O5 '
_cod_database_code 7003747

loop_
_symmetry_equiv_pos_site_id
_symmetry_equiv_pos_as_xyz
1 +X,+Y,+Z
2 1/2-X,1/2+Y,1/2-Z
3 -X,-Y,-Z
4 1/2+X,1/2-Y,1/2+Z

loop_
_atom_site_label
_atom_site_type_symbol
_atom_site_fract_x
_atom_site_fract_y
_atom_site_fract_z
_atom_site_U_iso_or_equiv
_atom_site_adp_type
_atom_site_occupancy
_atom_site_symmetry_multiplicity
_atom_site_calc_flag
_atom_site_refinement_flags
_atom_site_disorder_assembly
_atom_site_disorder_group
Fe(1) Fe 0.63327(3) 0.11865(2) 0.30299(2) 0.01898(7) Uani 1.00 1 d . . .
Fe(2) Fe 0.50512(2) 0.28330(2) 0.36200(2) 0.01509(7) Uani 1.00 1 d . . .
O(1) O 0.86862(15) 0.21636(11) 0.30447(16) 0.0376(4) Uani 1.00 1 d . . .
O(2) O 0.73127(16) 0.00724(11) 0.52133(13) 0.0383(4) Uani 1.00 1 d . . .
O(3) O 0.49802(17) 0.13814(12) 0.54812(14) 0.0378(4) Uani 1.00 1 d . . .
O(4) O 0.38965(16) 0.42890(11) 0.48628(14) 0.0353(4) Uani 1.00 1 d . . .
O(5) O 0.75848(13) 0.36786(10) 0.44361(12) 0.0258(3) Uani 1.00 1 d . . .
C(1) C 0.6018(2) 0.06235(14) 0.13121(17) 0.0256(5) Uani 1.00 1 d . . .
C(2) C 0.5539(2) -0.00699(15) 0.19791(19) 0.0288(5) Uani 1.00 1 d . . .
C(3) C 0.46220(19) 0.04328(14) 0.23916(17) 0.0238(4) Uani 1.00 1 d . . .
C(4) C 0.44985(17) 0.14637(13) 0.19597(15) 0.0165(4) Uani 1.00 1 d . . .
C(5) C 0.36174(17) 0.21947(13) 0.21948(15) 0.0160(4) Uani 1.00 1 d . . .
C(6) C 0.37459(17) 0.32567(14) 0.20809(15) 0.0173(4) Uani 1.00 1 d . . .
C(7) C 0.48473(18) 0.37624(13) 0.20017(16) 0.0181(4) Uani 1.00 1 d . . .
C(8) C 0.55717(19) 0.34575(15) 0.11975(17) 0.0220(4) Uani 1.00 1 d . . .
C(9) C 0.5737(2) 0.25254(16) 0.07920(18) 0.0254(5) Uani 1.00 1 d . . .
C(10) C 0.54047(18) 0.15868(14) 0.13047(16) 0.0190(4) Uani 1.00 1 d . . .
C(11) C 0.24039(18) 0.17781(15) 0.23414(17) 0.0242(5) Uani 1.00 1 d . . .
C(12) C 0.49180(19) 0.49077(13) 0.22286(18) 0.0237(4) Uani 1.00 1 d . . .
C(13) C 0.6524(2) 0.24044(18) -0.0046(2) 0.0342(6) Uani 1.00 1 d . . .
C(14) C 0.7765(2) 0.17954(14) 0.30845(19) 0.0266(5) Uani 1.00 1 d . . .
C(15) C 0.69280(19) 0.05331(14) 0.43641(19) 0.0271(5) Uani 1.00 1 d . . .
C(16) C 0.50196(19) 0.18987(15) 0.47150(17) 0.0244(4) Uani 1.00 1 d . . .
C(17) C 0.43511(19) 0.37350(14) 0.43587(16) 0.0216(4) Uani 1.00 1 d . . .
C(18) C 0.66266(18) 0.32970(13) 0.41070(15) 0.0196(4) Uani 1.00 1 d . . .
H(1) H 0.5980 0.4000 0.0922 0.027 Uiso 1.00 1 c R . .
H(2) H 0.1910 0.1524 0.1609 0.030 Uiso 1.00 1 c R . .
H(3) H 0.5753 0.5087 0.2638 0.028 Uiso 1.00 1 c R . .
H(4) H 0.6645 0.0483 0.0933 0.030 Uiso 1.00 1 c R . .
H(5) H 0.5793 -0.0762 0.2127 0.032 Uiso 1.00 1 c R . .
H(6) H 0.4148 0.0133 0.2856 0.027 Uiso 1.00 1 c R . .
H(7) H 0.3074 0.3675 0.2151 0.021 Uiso 1.00 1 c R . .
H(8) H 0.2575 0.1240 0.2900 0.029 Uiso 1.00 1 c R . .
H(9) H 0.1963 0.2307 0.2601 0.029 Uiso 1.00 1 c R . .
H(10) H 0.4673 0.5263 0.1504 0.028 Uiso 1.00 1 c R . .
H(11) H 0.4376 0.5088 0.2687 0.028 Uiso 1.00 1 c R . .
H(12) H 0.6110 0.1959 -0.0664 0.044 Uiso 1.00 1 c R . .
H(13) H 0.6640 0.3052 -0.0360 0.044 Uiso 1.00 1 c R . .
H(14) H 0.7317 0.2125 0.0353 0.044 Uiso 1.00 1 c R . .

loop_
_atom_site_aniso_label
_atom_site_aniso_U_11
_atom_site_aniso_U_22
_atom_site_aniso_U_33
_atom_site_aniso_U_12
_atom_site_aniso_U_13
_atom_site_aniso_U_23
Fe(1) 0.02016(15) 0.01291(14) 0.01992(15) 0.00207(10) -0.00083(11) -0.00019(9)
Fe(2) 0.01789(15) 0.01428(14) 0.01267(14) -0.00113(9) 0.00360(10) 0.00018(9)
O(1) 0.0250(8) 0.0275(8) 0.0592(11) -0.0035(6) 0.0103(7) -0.0056(7)
O(2) 0.0436(9) 0.0280(7) 0.0295(8) 0.0006(6) -0.0121(7) 0.0103(6)
O(3) 0.0490(10) 0.0362(8) 0.0293(8) -0.0069(7) 0.0129(7) 0.0132(6)
O(4) 0.0416(9) 0.0310(8) 0.0425(9) -0.0095(6) 0.0272(7) -0.0164(6)
O(5) 0.0226(7) 0.0267(7) 0.0255(7) -0.0052(5) 0.0026(6) -0.0002(5)
C(1) 0.0266(10) 0.0239(9) 0.0235(10) 0.0041(8) 0.0027(8) -0.0090(7)
C(2) 0.0336(11) 0.0136(9) 0.0327(11) 0.0013(7) -0.0013(9) -0.0069(7)
C(3) 0.0270(10) 0.0160(8) 0.0237(9) -0.0065(7) -0.0004(8) -0.0006(7)
C(4) 0.0177(8) 0.0163(8) 0.0129(8) -0.0022(6) 0.0002(6) -0.0010(6)
C(5) 0.0159(8) 0.0202(9) 0.0107(8) -0.0027(6) 0.0015(6) 0.0012(6)
C(6) 0.0179(8) 0.0192(9) 0.0139(8) 0.0024(6) 0.0031(7) 0.0008(6)
C(7) 0.0192(9) 0.0159(8) 0.0182(8) 0.0023(6) 0.0035(7) 0.0045(6)
C(8) 0.0268(10) 0.0208(9) 0.0210(9) -0.0018(7) 0.0108(8) 0.0070(7)
C(9) 0.0286(10) 0.0297(10) 0.0224(10) 0.0039(8) 0.0144(8) 0.0036(7)
C(10) 0.0197(9) 0.0202(9) 0.0160(8) 0.0013(7) 0.0032(7) -0.0025(6)
C(11) 0.0222(10) 0.0316(10) 0.0195(9) -0.0080(8) 0.0071(7) -0.0002(7)
C(12) 0.0258(10) 0.0147(8) 0.0298(10) 0.0022(7) 0.0067(8) 0.0040(7)
C(13) 0.0405(13) 0.0381(12) 0.0320(12) 0.0043(10) 0.0231(10) 0.0007(9)
C(14) 0.0272(11) 0.0158(9) 0.0320(11) 0.0053(7) 0.0008(8) -0.0033(7)
C(15) 0.0247(10) 0.0178(9) 0.0319(11) -0.0022(7) -0.0034(8) -0.0036(8)
C(16) 0.0259(10) 0.0238(9) 0.0213(9) -0.0064(7) 0.0032(8) -0.0017(7)
C(17) 0.0252(10) 0.0215(9) 0.0195(9) -0.0080(7) 0.0087(7) -0.0021(7)
C(18) 0.0259(10) 0.0182(9) 0.0145(8) 0.0017(7) 0.0056(7) 0.0030(6)

loop_
_atom_type_symbol
_atom_type_description
_atom_type_scat_dispersion_real
_atom_type_scat_dispersion_imag
_atom_type_scat_source
C C 0.003 0.002
;
International Tables for Crystallography
(1992, Vol. C, Tables 4.2.6.8 and 6.1.1.4)
;
H H 0.000 0.000
;
International Tables for Crystallography
(1992, Vol. C, Table 6.1.1.4)
;
Fe Fe 0.346 0.844
;
International Tables for Crystallography
(1992, Vol. C, Tables 4.2.6.8 and 6.1.1.4)
;
O O 0.011 0.006
;
International Tables for Crystallography
(1992, Vol. C, Tables 4.2.6.8 and 6.1.1.4)
;

loop_
_geom_angle_atom_site_label_1
_geom_angle_atom_site_label_2
_geom_angle_atom_site_label_3
_geom_angle
_geom_angle_publ_flag
_geom_angle_site_symmetry_1
_geom_angle_site_symmetry_2
_geom_angle_site_symmetry_3
C(1) Fe(1) Fe(2) 123.95(5) yes . . .
C(2) Fe(1) Fe(2) 126.56(6) yes . . .
C(3) Fe(1) Fe(2) 88.68(5) yes . . .
C(4) Fe(1) Fe(2) 62.67(4) yes . . .
Fe(1) Fe(2) C(5) 79.62(5) yes . . .
C(10) Fe(1) Fe(2) 84.62(5) yes . . .
C(14) Fe(1) Fe(2) 99.41(6) yes . . .
C(15) Fe(1) Fe(2) 103.82(7) yes . . .
Fe(1) Fe(2) C(16) 76.79(7) yes . . .
Fe(1) Fe(2) C(18) 79.55(5) yes . . .
Fe(1) Fe(2) C(6) 105.51(5) yes . . .
Fe(1) Fe(2) C(7) 98.01(5) yes . . .
Fe(1) Fe(2) C(17) 165.22(5) yes . . .
Fe(1) C(1) C(2) 70.39(12) yes . . .
C(2) Fe(1) C(1) 39.01(8) yes . . .
C(3) Fe(1) C(1) 66.21(8) yes . . .
C(4) Fe(1) C(1) 66.85(7) yes . . .
Fe(1) C(1) C(10) 69.34(10) yes . . .
C(10) Fe(1) C(1) 39.95(7) yes . . .
C(14) Fe(1) C(1) 95.48(9) yes . . .
C(15) Fe(1) C(1) 128.48(8) yes . . .
Fe(1) C(2) C(1) 70.60(11) yes . . .
Fe(1) C(2) C(3) 69.77(11) yes . . .
C(3) Fe(1) C(2) 39.41(8) yes . . .
C(4) Fe(1) C(2) 66.59(7) yes . . .
C(10) Fe(1) C(2) 66.62(7) yes . . .
C(14) Fe(1) C(2) 126.73(10) yes . . .
C(15) Fe(1) C(2) 98.32(8) yes . . .
Fe(1) C(3) C(2) 70.82(11) yes . . .
Fe(1) C(3) C(4) 70.88(10) yes . . .
C(4) Fe(1) C(3) 39.97(6) yes . . .
C(10) Fe(1) C(3) 67.21(7) yes . . .
C(14) Fe(1) C(3) 161.32(9) yes . . .
C(15) Fe(1) C(3) 99.91(8) yes . . .
Fe(1) C(4) C(3) 69.16(9) yes . . .
Fe(1) C(4) C(5) 126.04(11) yes . . .
Fe(1) C(4) C(10) 68.93(9) yes . . .
C(10) Fe(1) C(4) 40.30(8) yes . . .
C(14) Fe(1) C(4) 130.89(8) yes . . .
C(15) Fe(1) C(4) 133.00(9) yes . . .
Fe(1) C(10) C(1) 70.72(10) yes . . .
Fe(1) C(10) C(4) 70.77(9) yes . . .
Fe(1) C(10) C(9) 120.42(12) yes . . .
C(14) Fe(1) C(10) 96.62(8) yes . . .
C(15) Fe(1) C(10) 164.75(7) yes . . .
Fe(1) C(14) O(1) 175.3(2) yes . . .
C(15) Fe(1) C(14) 94.51(9) yes . . .
Fe(1) C(15) O(2) 177.45(17) yes . . .
Fe(2) C(5) C(4) 90.87(10) yes . . .
C(16) Fe(2) C(5) 98.39(7) yes . . .
C(18) Fe(2) C(5) 146.23(8) yes . . .
Fe(2) C(5) C(6) 67.55(8) yes . . .
C(6) Fe(2) C(5) 38.99(6) yes . . .
C(7) Fe(2) C(5) 70.03(6) yes . . .
Fe(2) C(5) C(11) 122.71(13) yes . . .
C(17) Fe(2) C(5) 108.45(7) yes . . .
Fe(2) C(6) C(5) 73.46(9) yes . . .
C(16) Fe(2) C(6) 132.29(8) yes . . .
C(18) Fe(2) C(6) 125.18(7) yes . . .
Fe(2) C(6) C(7) 77.18(9) yes . . .
C(7) Fe(2) C(6) 38.32(7) yes . . .
C(17) Fe(2) C(6) 87.84(7) yes . . .
C(16) Fe(2) C(7) 168.15(7) yes . . .
C(18) Fe(2) C(7) 86.96(7) yes . . .
Fe(2) C(7) C(6) 64.50(9) yes . . .
Fe(2) C(7) C(8) 118.14(12) yes . . .
Fe(2) C(7) C(12) 113.33(12) yes . . .
C(17) Fe(2) C(7) 96.42(7) yes . . .
C(18) Fe(2) C(16) 102.34(8) yes . . .
Fe(2) C(16) O(3) 173.19(19) yes . . .
C(17) Fe(2) C(16) 89.59(9) yes . . .
C(18) Fe(2) C(17) 98.12(8) yes . . .
Fe(2) C(17) O(4) 177.51(17) yes . . .
Fe(2) C(18) O(5) 173.58(16) yes . . .
C(1) C(2) C(3) 108.76(17) yes . . .
C(10) C(1) C(2) 108.4(2) yes . . .
C(1) C(10) C(4) 107.61(16) yes . . .
C(1) C(10) C(9) 124.4(2) yes . . .
C(2) C(3) C(4) 108.59(18) yes . . .
C(3) C(4) C(5) 123.47(18) yes . . .
C(3) C(4) C(10) 106.61(16) yes . . .
C(10) C(4) C(5) 129.91(16) yes . . .
C(4) C(5) C(6) 122.62(18) yes . . .
C(4) C(5) C(11) 117.32(15) yes . . .
C(4) C(10) C(9) 127.86(17) yes . . .
C(5) C(6) C(7) 125.42(17) yes . . .
C(11) C(5) C(6) 119.04(16) yes . . .
C(6) C(7) C(8) 124.02(16) yes . . .
C(6) C(7) C(12) 116.74(17) yes . . .
C(7) C(8) C(9) 129.5(2) yes . . .
C(12) C(7) C(8) 111.87(17) yes . . .
C(8) C(9) C(10) 122.4(2) yes . . .
C(8) C(9) C(13) 119.7(2) yes . . .
C(13) C(9) C(10) 116.66(18) yes . . .
Fe(1) C(1) H(4) 125.7316 no . . .
Fe(1) C(2) H(5) 125.5534 no . . .
Fe(1) C(3) H(6) 125.6870 no . . .
Fe(2) C(6) H(7) 116.8754 no . . .
H(4) C(1) C(2) 126.1044 no . . .
C(1) C(2) H(5) 125.4090 no . . .
H(4) C(1) C(10) 125.5147 no . . .
H(5) C(2) C(3) 125.8341 no . . .
C(2) C(3) H(6) 125.6923 no . . .
H(6) C(3) C(4) 125.6909 no . . .
C(5) C(6) H(7) 117.1567 no . . .
C(5) C(11) H(8) 109.7752 no . . .
C(5) C(11) H(9) 109.6231 no . . .
C(5) C(11) H(2) 109.0705 no . . .
H(7) C(6) C(7) 117.0231 no . . .
C(7) C(8) H(1) 115.1777 no . . .
C(7) C(12) H(3) 109.2264 no . . .
C(7) C(12) H(11) 109.6926 no . . .
C(7) C(12) H(10) 109.5547 no . . .
H(1) C(8) C(9) 115.3285 no . . .
C(9) C(13) H(14) 109.9670 no . . .
C(9) C(13) H(12) 109.1927 no . . .
C(9) C(13) H(13) 109.5093 no . . .
H(8) C(11) H(2) 109.3885 no . . .
H(9) C(11) H(2) 109.5006 no . . .
H(9) C(11) H(8) 109.4686 no . . .
H(11) C(12) H(3) 109.4057 no . . .
H(10) C(12) H(3) 109.4790 no . . .
H(11) C(12) H(10) 109.4684 no . . .
H(14) C(13) H(12) 109.4119 no . . .
H(13) C(13) H(12) 109.4747 no . . .
H(14) C(13) H(13) 109.2711 no . . .

loop_
_geom_bond_atom_site_label_1
_geom_bond_atom_site_label_2
_geom_bond_distance
_geom_bond_publ_flag
_geom_bond_site_symmetry_1
_geom_bond_site_symmetry_2
Fe(1) Fe(2) 2.7820(3) yes . .
Fe(1) C(1) 2.107(2) yes . .
Fe(1) C(2) 2.1039(19) yes . .
Fe(1) C(3) 2.0901(19) yes . .
Fe(1) C(4) 2.1131(16) yes . .
Fe(1) C(10) 2.0883(17) yes . .
Fe(1) C(14) 1.768(2) yes . .
Fe(1) C(15) 1.760(2) yes . .
Fe(2) C(5) 2.1449(15) yes . .
Fe(2) C(6) 2.0680(15) yes . .
Fe(2) C(7) 2.2340(18) yes . .
Fe(2) C(16) 1.794(2) yes . .
Fe(2) C(17) 1.778(2) yes . .
Fe(2) C(18) 1.7926(18) yes . .
O(1) C(14) 1.147(2) yes . .
O(2) C(15) 1.151(2) yes . .
O(3) C(16) 1.146(2) yes . .
O(4) C(17) 1.146(2) yes . .
O(5) C(18) 1.143(2) yes . .
C(1) C(2) 1.406(3) yes . .
C(1) C(10) 1.433(2) yes . .
C(2) C(3) 1.414(3) yes . .
C(3) C(4) 1.437(2) yes . .
C(4) C(5) 1.453(2) yes . .
C(4) C(10) 1.447(3) yes . .
C(5) C(6) 1.408(2) yes . .
C(5) C(11) 1.513(2) yes . .
C(6) C(7) 1.421(2) yes . .
C(7) C(8) 1.470(3) yes . .
C(7) C(12) 1.521(2) yes . .
C(8) C(9) 1.343(2) yes . .
C(9) C(10) 1.465(2) yes . .
C(9) C(13) 1.511(3) yes . .
C(1) H(4) 0.9500 no . .
C(2) H(5) 0.9500 no . .
C(3) H(6) 0.9500 no . .
C(6) H(7) 0.9500 no . .
C(8) H(1) 0.9500 no . .
C(11) H(2) 0.9500 no . .
C(11) H(8) 0.9501 no . .
C(11) H(9) 0.9499 no . .
C(12) H(3) 0.9500 no . .
C(12) H(10) 0.9500 no . .
C(12) H(11) 0.9500 no . .
C(13) H(12) 0.9500 no . .
C(13) H(13) 0.9500 no . .
C(13) H(14) 0.9500 no . .

loop_
_geom_contact_atom_site_label_1
_geom_contact_atom_site_label_2
_geom_contact_distance
_geom_contact_publ_flag
_geom_contact_site_symmetry_1
_geom_contact_site_symmetry_2
Fe(1) O(1) 2.9131(17) ? . .
Fe(1) O(2) 2.9101(14) ? . .
Fe(1) C(5) 3.1923(18) ? . .
Fe(1) C(9) 3.099(2) ? . .
Fe(1) C(16) 2.946(2) ? . .
Fe(1) C(18) 3.0238(17) ? . .
Fe(2) O(3) 2.9353(17) ? . .
Fe(2) O(4) 2.9227(17) ? . .
Fe(2) O(5) 2.9317(13) ? . .
Fe(2) C(3) 3.4409(18) ? . .
Fe(2) C(4) 2.6091(17) ? . .
Fe(2) C(8) 3.201(2) ? . .
Fe(2) C(10) 3.318(2) ? . .
Fe(2) C(11) 3.2243(18) ? . .
Fe(2) C(12) 3.1618(18) ? . .
Fe(2) C(14) 3.532(2) ? . .
O(1) O(5) 3.053(2) ? . .
O(1) C(9) 3.445(2) ? . 4_555
O(1) C(12) 3.395(2) ? . 2_645
O(1) C(13) 3.382(2) ? . 4_555
O(1) C(15) 3.547(2) ? . .
O(1) C(18) 3.270(2) ? . .
O(2) O(3) 3.203(2) ? . .
O(2) O(3) 3.105(2) ? . 3_656
O(2) C(6) 3.205(2) ? . 4_555
O(2) C(7) 3.383(2) ? . 4_555
O(2) C(12) 3.203(2) ? . 4_555
O(2) C(14) 3.531(2) ? . .
O(2) C(16) 3.427(2) ? . .
O(3) O(2) 3.105(2) ? . 3_656
O(3) C(3) 3.407(2) ? . 3_656
O(3) C(15) 3.055(3) ? . .
O(3) C(15) 3.325(2) ? . 3_656
O(3) C(17) 3.352(2) ? . .
O(4) O(4) 3.028(2) ? . 3_666
O(4) O(5) 3.357(2) ? . 3_666
O(4) C(6) 3.534(2) ? . .
O(4) C(12) 3.500(2) ? . 3_666
O(4) C(13) 3.474(3) ? . 4_455
O(4) C(16) 3.392(2) ? . .
O(4) C(17) 3.216(2) ? . 3_666
O(4) C(18) 3.497(2) ? . 3_666
O(5) O(4) 3.357(2) ? . 3_666
O(5) C(1) 3.236(2) ? . 2_655
O(5) C(2) 3.445(2) ? . 2_655
O(5) C(4) 3.1609(19) ? . 4_555
O(5) C(5) 3.358(2) ? . 4_555
O(5) C(7) 3.568(2) ? . .
O(5) C(10) 3.317(2) ? . 4_555
O(5) C(11) 3.568(2) ? . 4_555
O(5) C(14) 2.980(2) ? . .
O(5) C(17) 3.579(2) ? . .
C(1) O(5) 3.236(2) ? . 2_645
C(1) C(3) 2.292(3) ? . .
C(1) C(4) 2.325(3) ? . .
C(1) C(9) 2.563(2) ? . .
C(1) C(13) 2.979(3) ? . .
C(1) C(14) 2.877(2) ? . .
C(1) C(15) 3.486(2) ? . .
C(2) O(5) 3.445(2) ? . 2_645
C(2) C(4) 2.315(2) ? . .
C(2) C(10) 2.302(2) ? . .
C(2) C(14) 3.465(2) ? . .
C(2) C(15) 2.932(2) ? . .
C(3) O(3) 3.407(2) ? . 3_656
C(3) C(5) 2.545(2) ? . .
C(3) C(10) 2.313(2) ? . .
C(3) C(11) 3.021(2) ? . .
C(3) C(15) 2.955(2) ? . .
C(3) C(16) 3.290(2) ? . .
C(4) O(5) 3.1609(19) ? . 4_454
C(4) C(6) 2.510(2) ? . .
C(4) C(7) 3.032(2) ? . .
C(4) C(8) 3.110(2) ? . .
C(4) C(9) 2.616(3) ? . .
C(4) C(11) 2.533(2) ? . .
C(4) C(14) 3.533(2) ? . .
C(4) C(15) 3.555(2) ? . .
C(4) C(16) 3.214(2) ? . .
C(5) O(5) 3.358(2) ? . 4_454
C(5) C(7) 2.514(2) ? . .
C(5) C(8) 3.215(2) ? . .
C(5) C(9) 3.281(3) ? . .
C(5) C(10) 2.628(2) ? . .
C(5) C(16) 2.990(2) ? . .
C(5) C(17) 3.190(2) ? . .
C(6) O(2) 3.205(2) ? . 4_454
C(6) C(8) 2.552(3) ? . .
C(6) C(9) 3.178(3) ? . .
C(6) C(10) 3.163(2) ? . .
C(6) C(11) 2.518(2) ? . .
C(6) C(12) 2.505(2) ? . .
C(6) C(16) 3.534(2) ? . .
C(6) C(17) 2.676(2) ? . .
C(6) C(18) 3.430(2) ? . .
C(7) O(2) 3.383(2) ? . 4_454
C(7) C(9) 2.545(3) ? . .
C(7) C(10) 3.078(2) ? . .
C(7) C(17) 3.007(2) ? . .
C(7) C(18) 2.789(2) ? . .
C(8) C(10) 2.462(2) ? . .
C(8) C(12) 2.478(2) ? . .
C(8) C(13) 2.470(3) ? . .
C(8) C(14) 3.558(2) ? . .
C(8) C(18) 3.334(2) ? . .
C(9) O(1) 3.445(2) ? . 4_454
C(9) C(14) 3.161(2) ? . .
C(10) O(5) 3.317(2) ? . 4_454
C(10) C(13) 2.532(3) ? . .
C(10) C(14) 2.888(2) ? . .
C(11) O(5) 3.568(2) ? . 4_454
C(11) C(16) 3.444(2) ? . .
C(12) O(1) 3.395(2) ? . 2_655
C(12) O(2) 3.203(2) ? . 4_454
C(12) O(4) 3.500(2) ? . 3_666
C(12) C(17) 3.174(3) ? . .
C(12) C(18) 3.266(2) ? . .
C(13) O(1) 3.382(2) ? . 4_454
C(13) O(4) 3.474(3) ? . 4_554
C(14) C(15) 2.591(3) ? . .
C(14) C(18) 2.796(2) ? . .
C(15) O(3) 3.325(2) ? . 3_656
C(15) C(16) 2.896(3) ? . .
C(16) C(17) 2.517(2) ? . .
C(16) C(18) 2.794(2) ? . .
C(17) O(4) 3.216(2) ? . 3_666
C(17) C(18) 2.697(3) ? . .
C(18) O(4) 3.497(2) ? . 3_666
Fe(1) H(4) 2.7709 ? . .
Fe(1) H(5) 2.7665 ? . .
Fe(1) H(6) 2.7546 ? . .
Fe(2) H(3) 3.3459 ? . .
Fe(2) H(7) 2.6372 ? . .
Fe(2) H(8) 3.3715 ? . .
Fe(2) H(9) 3.3821 ? . .
Fe(2) H(11) 3.1682 ? . .
O(1) H(3) 2.9531 ? . 2_645
O(1) H(5) 2.7964 ? . 2_655
O(1) H(10) 3.0433 ? . 2_645
O(1) H(12) 2.9386 ? . 4_555
O(1) H(13) 3.3162 ? . 4_555
O(1) H(14) 3.1361 ? . .
O(2) H(1) 2.9762 ? . 2_645
O(2) H(6) 3.1778 ? . 3_656
O(2) H(7) 2.7607 ? . 4_555
O(2) H(8) 2.8008 ? . 3_656
O(2) H(10) 2.6827 ? . 4_555
O(2) H(11) 3.1914 ? . 4_555
O(2) H(13) 2.8754 ? . 2_645
O(3) H(2) 3.5093 ? . 4_555
O(3) H(5) 3.2974 ? . 3_656
O(3) H(6) 3.4138 ? . .
O(3) H(6) 2.7752 ? . 3_656
O(3) H(7) 3.4614 ? . 4_555
O(3) H(8) 3.4665 ? . .
O(3) H(9) 3.3241 ? . 4_555
O(3) H(14) 3.5203 ? . 4_455
O(4) H(2) 3.3980 ? . 2_555
O(4) H(2) 3.5773 ? . 4_555
O(4) H(3) 3.0003 ? . 3_666
O(4) H(4) 3.1302 ? . 4_455
O(4) H(7) 3.1979 ? . .
O(4) H(11) 2.9756 ? . .
O(4) H(11) 3.1154 ? . 3_666
O(4) H(12) 3.4070 ? . 4_455
O(4) H(14) 2.7279 ? . 4_455
O(5) H(2) 2.9002 ? . 4_555
O(5) H(3) 3.1121 ? . .
O(5) H(4) 2.5918 ? . 2_655
O(5) H(5) 3.0253 ? . 2_655
C(1) H(3) 3.5313 ? . 2_645
C(1) H(5) 2.1039 ? . .
C(1) H(6) 3.2062 ? . .
C(1) H(12) 2.9545 ? . .
C(1) H(14) 2.8619 ? . .
C(2) H(4) 2.1101 ? . .
C(2) H(6) 2.1143 ? . .
C(2) H(12) 3.2125 ? . 3_655
C(3) H(2) 3.2336 ? . .
C(3) H(4) 3.2087 ? . .
C(3) H(5) 2.1156 ? . .
C(3) H(8) 2.7317 ? . .
C(4) H(2) 2.7970 ? . .
C(4) H(4) 3.2410 ? . .
C(4) H(5) 3.2313 ? . .
C(4) H(6) 2.1351 ? . .
C(4) H(7) 3.3393 ? . .
C(4) H(8) 2.6983 ? . .
C(4) H(9) 3.3163 ? . .
C(5) H(2) 2.0322 ? . .
C(5) H(6) 2.8268 ? . .
C(5) H(7) 2.0261 ? . .
C(5) H(8) 2.0405 ? . .
C(5) H(9) 2.0387 ? . .
C(6) H(1) 3.3125 ? . .
C(6) H(2) 2.9995 ? . .
C(6) H(3) 3.2166 ? . .
C(6) H(8) 3.2150 ? . .
C(6) H(9) 2.5626 ? . .
C(6) H(10) 2.9729 ? . .
C(6) H(11) 2.5443 ? . .
C(7) H(1) 2.0617 ? . .
C(7) H(3) 2.0417 ? . .
C(7) H(7) 2.0364 ? . .
C(7) H(10) 2.0455 ? . .
C(7) H(11) 2.0471 ? . .
C(8) H(3) 2.7081 ? . .
C(8) H(7) 3.2999 ? . .
C(8) H(10) 2.6319 ? . .
C(8) H(10) 3.5647 ? . 3_665
C(8) H(11) 3.2856 ? . .
C(8) H(12) 3.1396 ? . .
C(8) H(13) 2.5243 ? . .
C(8) H(14) 2.9883 ? . .
C(9) H(1) 1.9491 ? . .
C(9) H(4) 2.8469 ? . .
C(9) H(12) 2.0318 ? . .
C(9) H(13) 2.0354 ? . .
C(9) H(14) 2.0407 ? . .
C(10) H(1) 3.2801 ? . .
C(10) H(4) 2.1302 ? . .
C(10) H(5) 3.2177 ? . .
C(10) H(6) 3.2313 ? . .
C(10) H(12) 2.7159 ? . .
C(10) H(13) 3.3211 ? . .
C(10) H(14) 2.7707 ? . .
C(11) H(6) 2.8496 ? . .
C(11) H(7) 2.6205 ? . .
C(11) H(11) 2.9652 ? . 2_545
C(11) H(12) 3.5159 ? . 4_455
C(11) H(13) 3.0913 ? . 4_455
C(12) H(1) 2.5022 ? . .
C(12) H(2) 3.4812 ? . 2_555
C(12) H(7) 2.5937 ? . .
C(12) H(8) 3.2462 ? . 2_555
C(12) H(13) 3.5930 ? . 3_665
C(13) H(1) 2.5396 ? . .
C(13) H(4) 2.7592 ? . .
C(13) H(8) 3.4775 ? . 4_554
C(13) H(9) 2.9967 ? . 4_554
C(13) H(10) 3.5780 ? . 3_665
C(14) H(3) 3.0436 ? . 2_645
C(14) H(4) 3.0429 ? . .
C(14) H(10) 3.4088 ? . 2_645
C(14) H(14) 3.1753 ? . .
C(15) H(1) 3.1658 ? . 2_645
C(15) H(5) 3.1079 ? . .
C(15) H(6) 3.1562 ? . .
C(15) H(7) 3.3637 ? . 4_555
C(15) H(10) 3.5415 ? . 4_555
C(16) H(2) 3.3323 ? . 4_555
C(16) H(6) 3.1573 ? . .
C(16) H(8) 3.0851 ? . .
C(16) H(14) 3.5439 ? . 4_455
C(17) H(2) 3.3340 ? . 4_555
C(17) H(3) 3.3998 ? . .
C(17) H(7) 2.6123 ? . .
C(17) H(9) 3.4373 ? . .
C(17) H(11) 2.6685 ? . .
C(17) H(14) 3.0513 ? . 4_455
C(18) H(2) 2.9128 ? . 4_555
C(18) H(3) 2.9215 ? . .
C(18) H(4) 3.4563 ? . 2_655
C(18) H(11) 3.5000 ? . .
H(1) O(2) 2.9762 ? . 2_655
H(1) C(15) 3.1658 ? . 2_655
H(2) O(3) 3.5093 ? . 4_454
H(2) O(4) 3.3980 ? . 2_545
H(2) O(4) 3.5773 ? . 4_454
H(2) O(5) 2.9002 ? . 4_454
H(2) C(12) 3.4812 ? . 2_545
H(2) C(16) 3.3323 ? . 4_454
H(2) C(17) 3.3340 ? . 4_454
H(2) C(18) 2.9128 ? . 4_454
H(3) O(1) 2.9531 ? . 2_655
H(3) O(4) 3.0003 ? . 3_666
H(3) C(1) 3.5313 ? . 2_655
H(3) C(14) 3.0436 ? . 2_655
H(4) O(4) 3.1302 ? . 4_554
H(4) O(5) 2.5918 ? . 2_645
H(4) C(18) 3.4563 ? . 2_645
H(5) O(1) 2.7964 ? . 2_645
H(5) O(3) 3.2974 ? . 3_656
H(5) O(5) 3.0253 ? . 2_645
H(6) O(2) 3.1778 ? . 3_656
H(6) O(3) 2.7752 ? . 3_656
H(7) O(2) 2.7607 ? . 4_454
H(7) O(3) 3.4614 ? . 4_454
H(7) C(15) 3.3637 ? . 4_454
H(8) O(2) 2.8008 ? . 3_656
H(8) C(12) 3.2462 ? . 2_545
H(8) C(13) 3.4775 ? . 4_455
H(9) O(3) 3.3241 ? . 4_454
H(9) C(13) 2.9967 ? . 4_455
H(10) O(1) 3.0433 ? . 2_655
H(10) O(2) 2.6827 ? . 4_454
H(10) C(8) 3.5647 ? . 3_665
H(10) C(13) 3.5780 ? . 3_665
H(10) C(14) 3.4088 ? . 2_655
H(10) C(15) 3.5415 ? . 4_454
H(11) O(2) 3.1914 ? . 4_454
H(11) O(4) 3.1154 ? . 3_666
H(11) C(11) 2.9652 ? . 2_555
H(12) O(1) 2.9386 ? . 4_454
H(12) O(4) 3.4070 ? . 4_554
H(12) C(2) 3.2125 ? . 3_655
H(12) C(11) 3.5159 ? . 4_554
H(13) O(1) 3.3162 ? . 4_454
H(13) O(2) 2.8754 ? . 2_655
H(13) C(11) 3.0913 ? . 4_554
H(13) C(12) 3.5930 ? . 3_665
H(14) O(3) 3.5203 ? . 4_554
H(14) O(4) 2.7279 ? . 4_554
H(14) C(16) 3.5439 ? . 4_554
H(14) C(17) 3.0513 ? . 4_554

loop_
_geom_torsion_atom_site_label_1
_geom_torsion_atom_site_label_2
_geom_torsion_atom_site_label_3
_geom_torsion_atom_site_label_4
_geom_torsion
_geom_torsion_publ_flag
_geom_torsion_site_symmetry_1
_geom_torsion_site_symmetry_2
_geom_torsion_site_symmetry_3
_geom_torsion_site_symmetry_4
C(1) Fe(1) Fe(2) C(5) 32.78(5) ? . . . .
C(1) Fe(1) Fe(2) C(6) 3.34(6) ? . . . .
C(1) Fe(1) Fe(2) C(7) -35.10(5) ? . . . .
C(1) Fe(1) Fe(2) C(16) 134.05(6) ? . . . .
C(1) Fe(1) Fe(2) C(17) 157.4(2) ? . . . .
C(1) Fe(1) Fe(2) C(18) -120.49(6) ? . . . .
C(2) Fe(1) Fe(2) C(5) -15.38(5) ? . . . .
C(2) Fe(1) Fe(2) C(6) -44.82(6) ? . . . .
C(2) Fe(1) Fe(2) C(7) -83.27(4) ? . . . .
C(2) Fe(1) Fe(2) C(16) 85.89(6) ? . . . .
C(2) Fe(1) Fe(2) C(17) 109.2(2) ? . . . .
C(2) Fe(1) Fe(2) C(18) -168.66(6) ? . . . .
C(3) Fe(1) Fe(2) C(5) -27.09(5) ? . . . .
C(3) Fe(1) Fe(2) C(6) -56.53(5) ? . . . .
C(3) Fe(1) Fe(2) C(7) -94.98(4) ? . . . .
C(3) Fe(1) Fe(2) C(16) 74.18(6) ? . . . .
C(3) Fe(1) Fe(2) C(17) 97.5(2) ? . . . .
C(3) Fe(1) Fe(2) C(18) 179.64(5) ? . . . .
C(4) Fe(1) Fe(2) C(5) 4.59(5) ? . . . .
C(4) Fe(1) Fe(2) C(6) -24.85(5) ? . . . .
C(4) Fe(1) Fe(2) C(7) -63.30(4) ? . . . .
C(4) Fe(1) Fe(2) C(16) 105.86(6) ? . . . .
C(4) Fe(1) Fe(2) C(17) 129.2(2) ? . . . .
C(4) Fe(1) Fe(2) C(18) -148.69(6) ? . . . .
C(10) Fe(1) Fe(2) C(5) 40.14(5) ? . . . .
C(10) Fe(1) Fe(2) C(6) 10.70(5) ? . . . .
C(10) Fe(1) Fe(2) C(7) -27.75(4) ? . . . .
C(10) Fe(1) Fe(2) C(16) 141.41(6) ? . . . .
C(10) Fe(1) Fe(2) C(17) 164.7(2) ? . . . .
C(10) Fe(1) Fe(2) C(18) -113.14(5) ? . . . .
C(14) Fe(1) Fe(2) C(5) 135.98(5) ? . . . .
C(14) Fe(1) Fe(2) C(6) 106.54(5) ? . . . .
C(14) Fe(1) Fe(2) C(7) 68.09(4) ? . . . .
C(14) Fe(1) Fe(2) C(16) -122.75(6) ? . . . .
C(14) Fe(1) Fe(2) C(17) -99.5(2) ? . . . .
C(14) Fe(1) Fe(2) C(18) -17.30(5) ? . . . .
C(15) Fe(1) Fe(2) C(5) -126.97(5) ? . . . .
C(15) Fe(1) Fe(2) C(6) -156.41(5) ? . . . .
C(15) Fe(1) Fe(2) C(7) 165.14(4) ? . . . .
C(15) Fe(1) Fe(2) C(16) -25.70(6) ? . . . .
C(15) Fe(1) Fe(2) C(17) -2.4(2) ? . . . .
C(15) Fe(1) Fe(2) C(18) 79.76(6) ? . . . .
Fe(2) Fe(1) C(1) C(2) -108.03(11) ? . . . .
Fe(2) Fe(1) C(1) C(10) 11.45(14) ? . . . .
C(2) Fe(1) C(1) C(10) 119.48(15) ? . . . .
C(3) Fe(1) C(1) C(2) -37.13(10) ? . . . .
C(3) Fe(1) C(1) C(10) 82.35(11) ? . . . .
C(4) Fe(1) C(1) C(2) -80.87(11) ? . . . .
C(4) Fe(1) C(1) C(10) 38.61(10) ? . . . .
C(10) Fe(1) C(1) C(2) -119.48(15) ? . . . .
C(14) Fe(1) C(1) C(2) 146.74(11) ? . . . .
C(14) Fe(1) C(1) C(10) -93.78(11) ? . . . .
C(15) Fe(1) C(1) C(2) 46.55(14) ? . . . .
C(15) Fe(1) C(1) C(10) 166.03(9) ? . . . .
Fe(2) Fe(1) C(2) C(1) 100.91(12) ? . . . .
Fe(2) Fe(1) C(2) C(3) -18.64(14) ? . . . .
C(1) Fe(1) C(2) C(3) -119.54(13) ? . . . .
C(3) Fe(1) C(2) C(1) 119.54(14) ? . . . .
C(4) Fe(1) C(2) C(1) 81.60(11) ? . . . .
C(4) Fe(1) C(2) C(3) -37.94(9) ? . . . .
C(10) Fe(1) C(2) C(1) 37.51(10) ? . . . .
C(10) Fe(1) C(2) C(3) -82.03(10) ? . . . .
C(14) Fe(1) C(2) C(1) -42.93(13) ? . . . .
C(14) Fe(1) C(2) C(3) -162.48(9) ? . . . .
C(15) Fe(1) C(2) C(1) -144.95(11) ? . . . .
C(15) Fe(1) C(2) C(3) 95.51(10) ? . . . .
Fe(2) Fe(1) C(3) C(2) 165.12(11) ? . . . .
Fe(2) Fe(1) C(3) C(4) 46.58(11) ? . . . .
C(1) Fe(1) C(3) C(2) 36.76(10) ? . . . .
C(1) Fe(1) C(3) C(4) -81.79(11) ? . . . .
C(2) Fe(1) C(3) C(4) -118.54(14) ? . . . .
C(4) Fe(1) C(3) C(2) 118.54(15) ? . . . .
C(10) Fe(1) C(3) C(2) 80.41(11) ? . . . .
C(10) Fe(1) C(3) C(4) -38.14(9) ? . . . .
C(14) Fe(1) C(3) C(2) 48.9(2) ? . . . .
C(14) Fe(1) C(3) C(4) -69.7(2) ? . . . .
C(15) Fe(1) C(3) C(2) -91.08(11) ? . . . .
C(15) Fe(1) C(3) C(4) 150.38(10) ? . . . .
Fe(2) Fe(1) C(4) C(3) -125.18(12) ? . . . .
Fe(2) Fe(1) C(4) C(5) -8.26(13) ? . . . .
Fe(2) Fe(1) C(4) C(10) 116.49(10) ? . . . .
C(1) Fe(1) C(4) C(3) 80.05(11) ? . . . .
C(1) Fe(1) C(4) C(5) -163.03(17) ? . . . .
C(1) Fe(1) C(4) C(10) -38.28(8) ? . . . .
C(2) Fe(1) C(4) C(3) 37.43(10) ? . . . .
C(2) Fe(1) C(4) C(5) 154.35(17) ? . . . .
C(2) Fe(1) C(4) C(10) -80.90(9) ? . . . .
C(3) Fe(1) C(4) C(5) 116.92(19) ? . . . .
C(3) Fe(1) C(4) C(10) -118.33(12) ? . . . .
C(10) Fe(1) C(4) C(3) 118.33(13) ? . . . .
C(10) Fe(1) C(4) C(5) -124.75(18) ? . . . .
C(14) Fe(1) C(4) C(3) 156.59(10) ? . . . .
C(14) Fe(1) C(4) C(5) -86.49(17) ? . . . .
C(14) Fe(1) C(4) C(10) 38.26(12) ? . . . .
C(15) Fe(1) C(4) C(3) -41.73(14) ? . . . .
C(15) Fe(1) C(4) C(5) 75.19(17) ? . . . .
C(15) Fe(1) C(4) C(10) -160.06(8) ? . . . .
Fe(2) Fe(1) C(10) C(1) -170.48(11) ? . . . .
Fe(2) Fe(1) C(10) C(4) -53.00(9) ? . . . .
Fe(2) Fe(1) C(10) C(9) 70.29(16) ? . . . .
C(1) Fe(1) C(10) C(4) 117.48(12) ? . . . .
C(1) Fe(1) C(10) C(9) -119.2(2) ? . . . .
C(2) Fe(1) C(10) C(1) -36.65(10) ? . . . .
C(2) Fe(1) C(10) C(4) 80.83(9) ? . . . .
C(2) Fe(1) C(10) C(9) -155.88(18) ? . . . .
C(3) Fe(1) C(10) C(1) -79.65(11) ? . . . .
C(3) Fe(1) C(10) C(4) 37.83(8) ? . . . .
C(3) Fe(1) C(10) C(9) 161.12(18) ? . . . .
C(4) Fe(1) C(10) C(1) -117.48(14) ? . . . .
C(4) Fe(1) C(10) C(9) 123.3(2) ? . . . .
C(14) Fe(1) C(10) C(1) 90.64(11) ? . . . .
C(14) Fe(1) C(10) C(4) -151.88(9) ? . . . .
C(14) Fe(1) C(10) C(9) -28.59(17) ? . . . .
C(15) Fe(1) C(10) C(1) -46.0(3) ? . . . .
C(15) Fe(1) C(10) C(4) 71.5(2) ? . . . .
C(15) Fe(1) C(10) C(9) -165.18(16) ? . . . .
Fe(1) Fe(2) C(5) C(4) -5.93(9) ? . . . .
Fe(1) Fe(2) C(5) C(6) -131.17(11) ? . . . .
Fe(1) Fe(2) C(5) C(11) 117.80(13) ? . . . .
C(6) Fe(2) C(5) C(4) 125.24(15) ? . . . .
C(6) Fe(2) C(5) C(11) -111.03(17) ? . . . .
C(7) Fe(2) C(5) C(4) 96.62(11) ? . . . .
C(7) Fe(2) C(5) C(6) -28.62(10) ? . . . .
C(7) Fe(2) C(5) C(11) -139.65(14) ? . . . .
C(16) Fe(2) C(5) C(4) -80.75(10) ? . . . .
C(16) Fe(2) C(5) C(6) 154.01(11) ? . . . .
C(16) Fe(2) C(5) C(11) 42.98(14) ? . . . .
C(17) Fe(2) C(5) C(4) -173.14(9) ? . . . .
C(17) Fe(2) C(5) C(6) 61.62(12) ? . . . .
C(17) Fe(2) C(5) C(11) -49.40(14) ? . . . .
C(18) Fe(2) C(5) C(4) 46.79(14) ? . . . .
C(18) Fe(2) C(5) C(6) -78.45(14) ? . . . .
C(18) Fe(2) C(5) C(11) 170.52(10) ? . . . .
Fe(1) Fe(2) C(6) C(5) 50.21(12) ? . . . .
Fe(1) Fe(2) C(6) C(7) -83.23(10) ? . . . .
C(5) Fe(2) C(6) C(7) -133.44(15) ? . . . .
C(7) Fe(2) C(6) C(5) 133.44(15) ? . . . .
C(16) Fe(2) C(6) C(5) -35.88(14) ? . . . .
C(16) Fe(2) C(6) C(7) -169.32(8) ? . . . .
C(17) Fe(2) C(6) C(5) -123.36(11) ? . . . .
C(17) Fe(2) C(6) C(7) 103.19(10) ? . . . .
C(18) Fe(2) C(6) C(5) 138.22(10) ? . . . .
C(18) Fe(2) C(6) C(7) 4.78(13) ? . . . .
Fe(1) Fe(2) C(7) C(6) 104.92(10) ? . . . .
Fe(1) Fe(2) C(7) C(8) -11.69(13) ? . . . .
Fe(1) Fe(2) C(7) C(12) -145.38(13) ? . . . .
C(5) Fe(2) C(7) C(6) 29.08(9) ? . . . .
C(5) Fe(2) C(7) C(8) -87.52(12) ? . . . .
C(5) Fe(2) C(7) C(12) 138.79(14) ? . . . .
C(6) Fe(2) C(7) C(8) -116.60(15) ? . . . .
C(6) Fe(2) C(7) C(12) 109.71(16) ? . . . .
C(16) Fe(2) C(7) C(6) 41.8(3) ? . . . .
C(16) Fe(2) C(7) C(8) -74.8(3) ? . . . .
C(16) Fe(2) C(7) C(12) 151.54(19) ? . . . .
C(17) Fe(2) C(7) C(6) -78.26(10) ? . . . .
C(17) Fe(2) C(7) C(8) 165.14(12) ? . . . .
C(17) Fe(2) C(7) C(12) 31.45(13) ? . . . .
C(18) Fe(2) C(7) C(6) -176.09(10) ? . . . .
C(18) Fe(2) C(7) C(8) 67.30(12) ? . . . .
C(18) Fe(2) C(7) C(12) -66.39(13) ? . . . .
Fe(1) C(1) C(2) C(3) 59.55(14) ? . . . .
C(10) C(1) C(2) Fe(1) -59.13(12) ? . . . .
C(10) C(1) C(2) C(3) 0.4(2) ? . . . .
Fe(1) C(1) C(10) C(4) -61.50(13) ? . . . .
Fe(1) C(1) C(10) C(9) 114.25(18) ? . . . .
C(2) C(1) C(10) Fe(1) 59.78(12) ? . . . .
C(2) C(1) C(10) C(4) -1.72(19) ? . . . .
C(2) C(1) C(10) C(9) 174.03(16) ? . . . .
Fe(1) C(2) C(3) C(4) 61.13(13) ? . . . .
C(1) C(2) C(3) Fe(1) -60.07(13) ? . . . .
C(1) C(2) C(3) C(4) 1.1(2) ? . . . .
Fe(1) C(3) C(4) C(5) -120.20(16) ? . . . .
Fe(1) C(3) C(4) C(10) 59.00(12) ? . . . .
C(2) C(3) C(4) Fe(1) -61.09(12) ? . . . .
C(2) C(3) C(4) C(5) 178.71(15) ? . . . .
C(2) C(3) C(4) C(10) -2.09(18) ? . . . .
Fe(1) C(4) C(5) Fe(2) 9.53(17) ? . . . .
Fe(1) C(4) C(5) C(6) 73.2(2) ? . . . .
Fe(1) C(4) C(5) C(11) -118.52(16) ? . . . .
C(3) C(4) C(5) Fe(2) 96.86(15) ? . . . .
C(3) C(4) C(5) C(6) 160.53(15) ? . . . .
C(3) C(4) C(5) C(11) -31.2(2) ? . . . .
C(10) C(4) C(5) Fe(2) -82.13(17) ? . . . .
C(10) C(4) C(5) C(6) -18.5(2) ? . . . .
C(10) C(4) C(5) C(11) 149.82(16) ? . . . .
Fe(1) C(4) C(10) C(1) 61.47(12) ? . . . .
Fe(1) C(4) C(10) C(9) -114.09(18) ? . . . .
C(3) C(4) C(10) Fe(1) -59.14(10) ? . . . .
C(3) C(4) C(10) C(1) 2.32(18) ? . . . .
C(3) C(4) C(10) C(9) -173.23(16) ? . . . .
C(5) C(4) C(10) Fe(1) 119.98(17) ? . . . .
C(5) C(4) C(10) C(1) -178.55(16) ? . . . .
C(5) C(4) C(10) C(9) 5.9(2) ? . . . .
Fe(2) C(5) C(6) C(7) 60.31(17) ? . . . .
C(4) C(5) C(6) Fe(2) -75.83(14) ? . . . .
C(4) C(5) C(6) C(7) -15.5(2) ? . . . .
C(11) C(5) C(6) Fe(2) 116.07(14) ? . . . .
C(11) C(5) C(6) C(7) 176.38(16) ? . . . .
Fe(2) C(6) C(7) C(8) 107.97(17) ? . . . .
Fe(2) C(6) C(7) C(12) -104.54(15) ? . . . .
C(5) C(6) C(7) Fe(2) -58.66(15) ? . . . .
C(5) C(6) C(7) C(8) 49.3(2) ? . . . .
C(5) C(6) C(7) C(12) -163.19(16) ? . . . .
Fe(2) C(7) C(8) C(9) 45.6(2) ? . . . .
C(6) C(7) C(8) C(9) -31.2(2) ? . . . .
C(12) C(7) C(8) C(9) 179.93(15) ? . . . .
C(7) C(8) C(9) C(10) -13.5(3) ? . . . .
C(7) C(8) C(9) C(13) 179.46(17) ? . . . .
C(8) C(9) C(10) Fe(1) -64.2(2) ? . . . .
C(8) C(9) C(10) C(1) -150.66(19) ? . . . .
C(8) C(9) C(10) C(4) 24.2(2) ? . . . .
C(13) C(9) C(10) Fe(1) 103.21(18) ? . . . .
C(13) C(9) C(10) C(1) 16.8(2) ? . . . .
C(13) C(9) C(10) C(4) -168.35(16) ? . . . .
